data_4514381
loop_
_publ_author_name
'Esteban, Francisco'
'Cie\'slik, Wioleta'
'Arpa, Enrique M.'
'Guerrero-Corella, Andrea'
'D\'iaz-Tendero, Sergio'
'Perles, Josefina'
'Fern\'andez-Salas, Jos\'e A'
'Fraile, Alberto'
'Alem\'an, Jos\'e'

_publ_section_title
;
 Intramolecular Hydrogen Bond Activation: Thiourea-Organocatalyzed
 Enantioselective 1,3-Dipolar Cycloaddition of Salicylaldehyde-Derived
 Azomethine Ylides with Nitroalkenes.
;
_journal_issue 3
_journal_name_full 'ACS catalysis'
_journal_page_first 1884
_journal_page_last 1890
_journal_paper_doi 10.1021/acscatal.7b03553
_journal_volume 8
_journal_year 2018
_chemical_absolute_configuration ad
_chemical_formula_sum 'C20 H20 Cl N O4'
_chemical_formula_weight 373.82
_chemical_name_common AGC-247
_space_group_crystal_system orthorhombic
_space_group_IT_number 19
_space_group_name_Hall 'P 2ac 2ab'
_space_group_name_H-M_alt 'P 21 21 21'
_symmetry_space_group_name_Hall 'P 2ac 2ab'
_symmetry_space_group_name_H-M 'P 21 21 21'
_atom_sites_solution_hydrogens geom
_cell_angle_alpha 90
_cell_angle_beta 90
_cell_angle_gamma 90
_cell_formula_units_Z 4
_cell_length_a 9.027(4)
_cell_length_b 10.076(3)
_cell_length_c 20.280(8)
_cell_measurement_reflns_used 4155
_cell_measurement_temperature 296.(2)
_cell_measurement_theta_max 21.7639
_cell_measurement_theta_min 2.2539
_cell_volume 1844.6(12)
_computing_cell_refinement 'Bruker SAINT'
_computing_data_collection 'Bruker APEX2'
_computing_data_reduction 'Bruker SAINT'
_computing_molecular_graphics 'Bruker SHELXTL'
_computing_publication_material 'Bruker SHELXTL'
_computing_structure_refinement 'SHELXL-2014/7 (Sheldrick, 2014)'
_computing_structure_solution 'SHELXS-97 (Sheldrick 2008)'
_diffrn_ambient_temperature 296.(2)
_diffrn_detector_area_resol_mean 8.3333
_diffrn_measured_fraction_theta_full 0.994
_diffrn_measured_fraction_theta_max 0.994
_diffrn_measurement_device_type 'Bruker Kappa Apex II'
_diffrn_measurement_method '\f and \w scans'
_diffrn_radiation_type 'Mo K\a'
_diffrn_radiation_wavelength 0.71073
_diffrn_reflns_av_R_equivalents 0.0493
_diffrn_reflns_av_unetI/netI 0.0416
_diffrn_reflns_limit_h_max 10
_diffrn_reflns_limit_h_min -9
_diffrn_reflns_limit_k_max 12
_diffrn_reflns_limit_k_min -11
_diffrn_reflns_limit_l_max 24
_diffrn_reflns_limit_l_min -24
_diffrn_reflns_number 19368
_diffrn_reflns_theta_full 25.39
_diffrn_reflns_theta_max 25.39
_diffrn_reflns_theta_min 2.01
_exptl_absorpt_coefficient_mu 0.232
_exptl_absorpt_correction_T_max 0.99
_exptl_absorpt_correction_T_min 0.91
_exptl_absorpt_correction_type multi-scan
_exptl_absorpt_process_details sadabs
_exptl_crystal_colour 'clear colourless'
_exptl_crystal_density_diffrn 1.346
_exptl_crystal_density_method 'not measured'
_exptl_crystal_description prismatic
_exptl_crystal_F_000 784
_exptl_crystal_size_max 0.214
_exptl_crystal_size_mid 0.174
_exptl_crystal_size_min 0.061
_refine_diff_density_max 0.227
_refine_diff_density_min -0.248
_refine_ls_abs_structure_details
;

Flack x determined using 961 quotients [(I+)-(I-)]/[(I+)+(I-)]
(Parsons, Flack and Wagner, Acta Cryst. B69 (2013) 249-259).
;
_refine_ls_abs_structure_Flack -0.06(3)
_refine_ls_extinction_method none
_refine_ls_goodness_of_fit_ref 1.051
_refine_ls_hydrogen_treatment constr
_refine_ls_matrix_type full
_refine_ls_number_parameters 237
_refine_ls_number_reflns 3368
_refine_ls_number_restraints 0
_refine_ls_restrained_S_all 1.051
_refine_ls_R_factor_all 0.0653
_refine_ls_R_factor_gt 0.0365
_refine_ls_shift/su_max 0.000
_refine_ls_shift/su_mean 0.000
_refine_ls_structure_factor_coef Fsqd
_refine_ls_weighting_details 'w=1/[\s^2^(Fo^2^)+(0.0465P)^2^+0.2754P] where P=(Fo^2^+2Fc^2^)/3'
_refine_ls_weighting_scheme calc
_refine_ls_wR_factor_gt 0.0833
_refine_ls_wR_factor_ref 0.0980
_reflns_number_gt 2632
_reflns_number_total 3368
_reflns_threshold_expression 'I > 2\s(I)'
_cod_data_source_file cs7b03553_si_003.cif
_cod_data_source_block 02241AndreaGuerrero
_cod_depositor_comments 'Adding full bibliography for 4514381--4514383.cif.'
_cod_original_cell_volume 1844.6(13)
_cod_database_code 4514381

loop_
_space_group_symop_operation_xyz
'x, y, z'
'-x+1/2, -y, z+1/2'
'-x, y+1/2, -z+1/2'
'x+1/2, -y+1/2, -z'

loop_
_atom_site_type_symbol
_atom_site_label
_atom_site_fract_x
_atom_site_fract_y
_atom_site_fract_z
_atom_site_U_iso_or_equiv
_atom_site_adp_type
_atom_site_calc_flag
_atom_site_refinement_flags_adp
_atom_site_refinement_flags_posn
_atom_site_occupancy
C C1 0.3595(4) 0.7007(3) 0.63583(15) 0.0342(8) Uani d . . 1
C C2 0.4984(4) 0.7121(3) 0.67848(16) 0.0371(8) Uani d . . 1
H H2 0.5548 0.79 0.6641 0.045 Uiso calc U R 1
C C3 0.5881(4) 0.5868(3) 0.66164(17) 0.0409(9) Uani d . . 1
H H3 0.545 0.5108 0.6849 0.049 Uiso calc U R 1
C C4 0.5620(4) 0.5700(3) 0.58723(16) 0.0373(8) Uani d . . 1
H H4 0.6487 0.6044 0.5637 0.045 Uiso calc U R 1
C C5 0.2740(4) 0.8295(3) 0.62494(16) 0.0361(8) Uani d . . 1
C C6 0.3406(5) 0.9516(3) 0.6299(2) 0.0555(10) Uani d . . 1
H H6 0.4402 0.9566 0.6414 0.067 Uiso calc U R 1
C C7 0.2620(5) 1.0679(4) 0.6182(2) 0.0655(13) Uani d . . 1
H H7 0.3082 1.1499 0.6228 0.079 Uiso calc U R 1
C C8 0.1168(5) 1.0612(4) 0.60001(19) 0.0551(11) Uani d . . 1
H H8 0.0641 1.1385 0.5911 0.066 Uiso calc U R 1
C C9 0.0490(5) 0.9407(4) 0.59486(19) 0.0487(10) Uani d . . 1
H H9 -0.0501 0.9363 0.5826 0.058 Uiso calc U R 1
C C10 0.1253(4) 0.8261(3) 0.60754(17) 0.0423(9) Uani d . . 1
H H10 0.0769 0.7449 0.6045 0.051 Uiso calc U R 1
C C11 0.2641(4) 0.5909(3) 0.66461(17) 0.0388(8) Uani d . . 1
C C12 0.1725(4) 0.5083(3) 0.6282(2) 0.0467(9) Uani d . . 1
H H12 0.1691 0.5162 0.5826 0.056 Uiso calc U R 1
C C13 0.0859(5) 0.4138(4) 0.6599(3) 0.0609(12) Uani d . . 1
H H13 0.0257 0.3576 0.6353 0.073 Uiso calc U R 1
C C14 0.0889(5) 0.4031(5) 0.7274(3) 0.0754(15) Uani d . . 1
H H14 0.0285 0.3414 0.7484 0.09 Uiso calc U R 1
C C15 0.1796(6) 0.4824(5) 0.7638(2) 0.0715(14) Uani d . . 1
H H15 0.183 0.4736 0.8094 0.086 Uiso calc U R 1
C C16 0.2662(5) 0.5756(4) 0.73261(19) 0.0519(10) Uani d . . 1
C C17 0.4666(5) 0.7254(4) 0.7505(2) 0.0471(10) Uani d . . 1
C C18 0.7514(5) 0.5977(5) 0.6795(2) 0.0693(13) Uani d . . 1
H H18A 0.8011 0.5166 0.6681 0.104 Uiso calc U R 1
H H18B 0.7611 0.6132 0.726 0.104 Uiso calc U R 1
H H18C 0.7952 0.67 0.6557 0.104 Uiso calc U R 1
C C19 0.5356(4) 0.4280(3) 0.56547(17) 0.0392(9) Uani d . . 1
C C20 0.6536(6) 0.2186(4) 0.5585(2) 0.0663(13) Uani d . . 1
H H20A 0.5764 0.1752 0.5829 0.099 Uiso calc U R 1
H H20B 0.7471 0.1782 0.5687 0.099 Uiso calc U R 1
H H20C 0.6343 0.21 0.5121 0.099 Uiso calc U R 1
Cl Cl1 0.67102(11) 0.86980(8) 0.53826(5) 0.0543(3) Uani d . . 1
N N1 0.4311(3) 0.6565(2) 0.57132(12) 0.0353(6) Uani d . . 1
H H2N 0.3659 0.6115 0.5471 0.042 Uiso calc U R 1
H H1N 0.4603 0.7271 0.5483 0.042 Uiso calc U R 1
O O1 0.3519(3) 0.6541(3) 0.77418(12) 0.0651(8) Uani d . . 1
O O2 0.5361(3) 0.7911(3) 0.78800(14) 0.0644(8) Uani d . . 1
O O3 0.6580(3) 0.3592(2) 0.57624(12) 0.0525(7) Uani d . . 1
O O4 0.4239(3) 0.3870(2) 0.54206(13) 0.0544(7) Uani d . . 1

loop_
_atom_site_aniso_label
_atom_site_aniso_U_11
_atom_site_aniso_U_22
_atom_site_aniso_U_33
_atom_site_aniso_U_12
_atom_site_aniso_U_13
_atom_site_aniso_U_23
C1 0.035(2) 0.0324(16) 0.0354(17) 0.0016(14) 0.0038(16) -0.0006(13)
C2 0.040(2) 0.0347(16) 0.0365(19) 0.0010(16) -0.0016(16) -0.0014(14)
C3 0.038(2) 0.0391(18) 0.046(2) 0.0065(16) -0.0025(17) -0.0030(15)
C4 0.036(2) 0.0333(16) 0.042(2) 0.0044(16) 0.0043(16) 0.0003(14)
C5 0.038(2) 0.0352(16) 0.0353(17) 0.0057(15) 0.0024(16) -0.0012(14)
C6 0.043(2) 0.0383(19) 0.085(3) 0.0002(18) -0.010(2) 0.0032(18)
C7 0.066(3) 0.0337(19) 0.097(3) 0.003(2) -0.017(3) 0.000(2)
C8 0.067(3) 0.042(2) 0.056(2) 0.019(2) -0.008(2) -0.0038(17)
C9 0.042(2) 0.054(2) 0.050(2) 0.0118(19) -0.0046(18) -0.0061(18)
C10 0.039(2) 0.0393(18) 0.049(2) 0.0014(16) -0.0002(18) -0.0042(15)
C11 0.037(2) 0.0318(17) 0.048(2) 0.0028(15) 0.0065(17) 0.0056(15)
C12 0.040(2) 0.0350(17) 0.065(2) 0.0013(17) 0.007(2) 0.0014(16)
C13 0.040(2) 0.039(2) 0.104(4) -0.0008(18) 0.011(2) 0.003(2)
C14 0.056(3) 0.064(3) 0.106(4) 0.003(2) 0.029(3) 0.035(3)
C15 0.063(3) 0.079(3) 0.073(3) 0.002(3) 0.023(3) 0.027(2)
C16 0.044(2) 0.056(2) 0.055(2) 0.008(2) 0.017(2) 0.0099(19)
C17 0.050(3) 0.048(2) 0.044(2) 0.015(2) -0.003(2) -0.0024(18)
C18 0.045(3) 0.086(3) 0.077(3) 0.020(2) -0.019(2) -0.024(2)
C19 0.046(3) 0.0349(17) 0.0361(19) 0.0027(18) 0.0096(18) -0.0017(14)
C20 0.090(4) 0.0385(19) 0.070(3) 0.022(2) 0.007(3) -0.0091(18)
Cl1 0.0600(7) 0.0477(5) 0.0553(5) -0.0163(5) 0.0149(5) -0.0060(4)
N1 0.0399(17) 0.0316(13) 0.0346(15) 0.0016(13) 0.0007(13) -0.0013(11)
O1 0.069(2) 0.087(2) 0.0396(14) -0.0057(19) 0.0090(15) -0.0013(14)
O2 0.075(2) 0.0679(17) 0.0502(16) 0.0075(16) -0.0161(15) -0.0181(15)
O3 0.0515(16) 0.0399(13) 0.0662(16) 0.0132(14) 0.0035(14) -0.0079(12)
O4 0.0562(18) 0.0411(13) 0.0661(17) -0.0006(13) -0.0087(15) -0.0111(13)

loop_
_atom_type_symbol
_atom_type_description
_atom_type_scat_dispersion_real
_atom_type_scat_dispersion_imag
_atom_type_scat_source
C C 0.0033 0.0016 'International Tables Vol C Tables 4.2.6.8 and 6.1.1.4'
H H 0.0000 0.0000 'International Tables Vol C Tables 4.2.6.8 and 6.1.1.4'
N N 0.0061 0.0033 'International Tables Vol C Tables 4.2.6.8 and 6.1.1.4'
O O 0.0106 0.0060 'International Tables Vol C Tables 4.2.6.8 and 6.1.1.4'
Cl Cl 0.1484 0.1585 'International Tables Vol C Tables 4.2.6.8 and 6.1.1.4'

loop_
_geom_angle_atom_site_label_1
_geom_angle_atom_site_label_2
_geom_angle_atom_site_label_3
_geom_angle
C11 C1 N1 110.9(2)
C11 C1 C5 112.8(3)
N1 C1 C5 109.8(2)
C11 C1 C2 107.6(3)
N1 C1 C2 99.2(3)
C5 C1 C2 115.7(3)
C17 C2 C1 113.7(3)
C17 C2 C3 113.1(3)
C1 C2 C3 104.2(3)
C17 C2 H2 108.5
C1 C2 H2 108.5
C3 C2 H2 108.5
C18 C3 C4 113.0(3)
C18 C3 C2 113.5(3)
C4 C3 C2 103.2(3)
C18 C3 H3 109.0
C4 C3 H3 109.0
C2 C3 H3 109.0
N1 C4 C19 111.2(3)
N1 C4 C3 105.5(3)
C19 C4 C3 114.4(3)
N1 C4 H4 108.5
C19 C4 H4 108.5
C3 C4 H4 108.5
C6 C5 C10 117.7(3)
C6 C5 C1 122.0(3)
C10 C5 C1 120.3(3)
C5 C6 C7 121.3(4)
C5 C6 H6 119.4
C7 C6 H6 119.4
C8 C7 C6 119.7(4)
C8 C7 H7 120.2
C6 C7 H7 120.2
C9 C8 C7 119.8(4)
C9 C8 H8 120.1
C7 C8 H8 120.1
C8 C9 C10 120.7(4)
C8 C9 H9 119.6
C10 C9 H9 119.6
C9 C10 C5 120.9(3)
C9 C10 H10 119.6
C5 C10 H10 119.6
C12 C11 C16 118.1(3)
C12 C11 C1 124.8(3)
C16 C11 C1 117.1(3)
C11 C12 C13 120.1(4)
C11 C12 H12 120.0
C13 C12 H12 120.0
C14 C13 C12 120.2(4)
C14 C13 H13 119.9
C12 C13 H13 119.9
C15 C14 C13 120.4(4)
C15 C14 H14 119.8
C13 C14 H14 119.8
C14 C15 C16 119.6(4)
C14 C15 H15 120.2
C16 C15 H15 120.2
C15 C16 C11 121.6(4)
C15 C16 O1 115.2(4)
C11 C16 O1 123.2(3)
O2 C17 O1 118.3(4)
O2 C17 C2 125.1(4)
O1 C17 C2 116.6(3)
C3 C18 H18A 109.5
C3 C18 H18B 109.5
H18A C18 H18B 109.5
C3 C18 H18C 109.5
H18A C18 H18C 109.5
H18B C18 H18C 109.5
O4 C19 O3 126.3(3)
O4 C19 C4 125.3(3)
O3 C19 C4 108.4(3)
O3 C20 H20A 109.5
O3 C20 H20B 109.5
H20A C20 H20B 109.5
O3 C20 H20C 109.5
H20A C20 H20C 109.5
H20B C20 H20C 109.5
C4 N1 C1 108.5(2)
C4 N1 H2N 110.0
C1 N1 H2N 110.0
C4 N1 H1N 110.0
C1 N1 H1N 110.0
H2N N1 H1N 108.4
C17 O1 C16 120.9(3)
C19 O3 C20 116.4(3)

loop_
_geom_bond_atom_site_label_1
_geom_bond_atom_site_label_2
_geom_bond_distance
C1 C11 1.519(5)
C1 N1 1.525(4)
C1 C5 1.527(4)
C1 C2 1.527(5)
C2 C17 1.494(5)
C2 C3 1.538(5)
C2 H2 0.98
C3 C18 1.522(6)
C3 C4 1.537(5)
C3 H3 0.98
C4 N1 1.504(4)
C4 C19 1.516(5)
C4 H4 0.98
C5 C6 1.373(5)
C5 C10 1.388(5)
C6 C7 1.390(5)
C6 H6 0.93
C7 C8 1.364(6)
C7 H7 0.93
C8 C9 1.363(5)
C8 H8 0.93
C9 C10 1.368(5)
C9 H9 0.93
C10 H10 0.93
C11 C12 1.385(5)
C11 C16 1.388(5)
C12 C13 1.390(5)
C12 H12 0.93
C13 C14 1.373(7)
C13 H13 0.93
C14 C15 1.361(7)
C14 H14 0.93
C15 C16 1.376(6)
C15 H15 0.93
C16 O1 1.391(5)
C17 O2 1.188(5)
C17 O1 1.349(5)
C18 H18A 0.96
C18 H18B 0.96
C18 H18C 0.96
C19 O4 1.188(4)
C19 O3 1.322(4)
C20 O3 1.462(4)
C20 H20A 0.96
C20 H20B 0.96
C20 H20C 0.96
N1 H2N 0.89
N1 H1N 0.89

loop_
_geom_hbond_atom_site_label_D
_geom_hbond_atom_site_label_H
_geom_hbond_atom_site_label_A
_geom_hbond_site_symmetry_A
_geom_hbond_distance_DH
_geom_hbond_distance_HA
_geom_hbond_distance_DA
_geom_hbond_angle_DHA
C2 H2 Cl1 . 0.98 2.87 3.611(4) 132.7
C3 H3 O2 3_646 0.98 2.39 3.343(5) 162.6
C4 H4 Cl1 . 0.98 2.73 3.329(3) 119.8
N1 H2N Cl1 4_466 0.89 2.48 3.243(3) 144.7
N1 H2N O4 . 0.89 2.32 2.780(4) 111.8
N1 H1N Cl1 . 0.89 2.39 3.124(3) 139.5

loop_
_geom_torsion_atom_site_label_1
_geom_torsion_atom_site_label_2
_geom_torsion_atom_site_label_3
_geom_torsion_atom_site_label_4
_geom_torsion
C11 C1 C2 C17 -51.7(4)
N1 C1 C2 C17 -167.2(3)
C5 C1 C2 C17 75.5(4)
C11 C1 C2 C3 71.9(3)
N1 C1 C2 C3 -43.7(3)
C5 C1 C2 C3 -161.0(3)
C17 C2 C3 C18 -75.7(4)
C1 C2 C3 C18 160.4(3)
C17 C2 C3 C4 161.8(3)
C1 C2 C3 C4 37.8(3)
C18 C3 C4 N1 -138.7(3)
C2 C3 C4 N1 -15.8(3)
C18 C3 C4 C19 98.8(4)
C2 C3 C4 C19 -138.3(3)
C11 C1 C5 C6 148.6(3)
N1 C1 C5 C6 -87.1(4)
C2 C1 C5 C6 24.1(4)
C11 C1 C5 C10 -33.3(4)
N1 C1 C5 C10 90.9(4)
C2 C1 C5 C10 -157.9(3)
C10 C5 C6 C7 0.2(6)
C1 C5 C6 C7 178.3(4)
C5 C6 C7 C8 -1.4(7)
C6 C7 C8 C9 1.4(7)
C7 C8 C9 C10 -0.2(6)
C8 C9 C10 C5 -1.0(6)
C6 C5 C10 C9 1.0(5)
C1 C5 C10 C9 -177.2(3)
N1 C1 C11 C12 -40.4(4)
C5 C1 C11 C12 83.2(4)
C2 C1 C11 C12 -148.0(3)
N1 C1 C11 C16 141.5(3)
C5 C1 C11 C16 -94.8(4)
C2 C1 C11 C16 34.0(4)
C16 C11 C12 C13 0.2(5)
C1 C11 C12 C13 -177.8(3)
C11 C12 C13 C14 1.0(6)
C12 C13 C14 C15 -1.8(7)
C13 C14 C15 C16 1.4(7)
C14 C15 C16 C11 -0.2(7)
C14 C15 C16 O1 178.3(4)
C12 C11 C16 C15 -0.6(6)
C1 C11 C16 C15 177.6(4)
C12 C11 C16 O1 -179.0(3)
C1 C11 C16 O1 -0.8(5)
C1 C2 C17 O2 -144.0(4)
C3 C2 C17 O2 97.4(4)
C1 C2 C17 O1 37.6(4)
C3 C2 C17 O1 -81.0(4)
N1 C4 C19 O4 -3.7(5)
C3 C4 C19 O4 115.6(4)
N1 C4 C19 O3 175.5(3)
C3 C4 C19 O3 -65.2(4)
C19 C4 N1 C1 112.9(3)
C3 C4 N1 C1 -11.7(3)
C11 C1 N1 C4 -78.8(3)
C5 C1 N1 C4 155.9(3)
C2 C1 N1 C4 34.2(3)
O2 C17 O1 C16 179.8(3)
C2 C17 O1 C16 -1.7(5)
C15 C16 O1 C17 163.6(4)
C11 C16 O1 C17 -17.9(6)
O4 C19 O3 C20 -1.1(5)
C4 C19 O3 C20 179.7(3)
